data_7032733
loop_
_publ_author_name
'Ru, Jing'
'Gao, Feng'
'Yao, Min-Xia'
'Wu, Tao'
'Zuo, Jing-Lin'

_publ_section_title
;
 Crystal structures and magnetic properties of chiral heterobimetallic
 chains based on the dicyanoruthenate building block.
;
_journal_issue 48
_journal_name_full 'Dalton transactions (Cambridge, England : 2003)'
_journal_page_first 18047
_journal_page_last 18055
_journal_paper_doi 10.1039/c4dt02518k
_journal_volume 43
_journal_year 2014
_chemical_absolute_configuration rm
_chemical_formula_sum 'C38 H34 Mn N6 O4 Ru'
_chemical_formula_weight 794.72
_chemical_name_systematic
; 
 ? 
;
_space_group_IT_number 4
_symmetry_cell_setting monoclinic
_symmetry_space_group_name_Hall 'P 2yb'
_symmetry_space_group_name_H-M 'P 1 21 1'
_atom_sites_solution_hydrogens geom
_atom_sites_solution_primary direct
_atom_sites_solution_secondary difmap
_audit_creation_method SHELXL-97
_cell_angle_alpha 90.00
_cell_angle_beta 97.497(2)
_cell_angle_gamma 90.00
_cell_formula_units_Z 2
_cell_length_a 10.8040(13)
_cell_length_b 13.3524(16)
_cell_length_c 12.7899(15)
_cell_measurement_reflns_used 3572
_cell_measurement_temperature 296(2)
_cell_measurement_theta_max 24.87
_cell_measurement_theta_min 2.21
_cell_volume 1829.3(4)
_computing_cell_refinement 'Bruker SMART'
_computing_data_collection 'Bruker SMART'
_computing_data_reduction 'Bruker SAINT'
_computing_molecular_graphics 'Bruker SHELXTL'
_computing_publication_material 'Bruker SHELXTL'
_computing_structure_refinement 'SHELXL-97 (Sheldrick, 2008)'
_computing_structure_solution 'SHELXS-97 (Sheldrick, 2008)'
_diffrn_ambient_temperature 296(2)
_diffrn_measured_fraction_theta_full 0.995
_diffrn_measured_fraction_theta_max 0.995
_diffrn_measurement_device_type 'Bruker APEX-II CCD'
_diffrn_measurement_method '\f and \w scans'
_diffrn_radiation_monochromator graphite
_diffrn_radiation_source 'fine-focus sealed tube'
_diffrn_radiation_type MoK\a
_diffrn_radiation_wavelength 0.71073
_diffrn_reflns_av_R_equivalents 0.0487
_diffrn_reflns_av_sigmaI/netI 0.0611
_diffrn_reflns_limit_h_max 13
_diffrn_reflns_limit_h_min -13
_diffrn_reflns_limit_k_max 16
_diffrn_reflns_limit_k_min -14
_diffrn_reflns_limit_l_max 15
_diffrn_reflns_limit_l_min -15
_diffrn_reflns_number 14155
_diffrn_reflns_theta_full 25.50
_diffrn_reflns_theta_max 25.50
_diffrn_reflns_theta_min 1.61
_exptl_absorpt_coefficient_mu 0.805
_exptl_absorpt_correction_T_max 0.8620
_exptl_absorpt_correction_T_min 0.8059
_exptl_absorpt_correction_type multi-scan
_exptl_absorpt_process_details sadabs
_exptl_crystal_colour dark-green
_exptl_crystal_density_diffrn 1.443
_exptl_crystal_density_method 'not measured'
_exptl_crystal_description block
_exptl_crystal_F_000 810
_exptl_crystal_size_max 0.28
_exptl_crystal_size_mid 0.25
_exptl_crystal_size_min 0.19
_platon_squeeze_details
;
;
_refine_diff_density_max 0.380
_refine_diff_density_min -0.387
_refine_diff_density_rms 0.080
_refine_ls_abs_structure_details 'Flack H D (1983), Acta Cryst. A39, 876-881'
_refine_ls_abs_structure_Flack 0.04(3)
_refine_ls_extinction_method none
_refine_ls_goodness_of_fit_ref 1.061
_refine_ls_hydrogen_treatment mixed
_refine_ls_matrix_type full
_refine_ls_number_parameters 451
_refine_ls_number_reflns 6025
_refine_ls_number_restraints 1
_refine_ls_restrained_S_all 1.061
_refine_ls_R_factor_all 0.0431
_refine_ls_R_factor_gt 0.0369
_refine_ls_shift/su_max 0.000
_refine_ls_shift/su_mean 0.000
_refine_ls_structure_factor_coef Fsqd
_refine_ls_weighting_details 'calc w=1/[\s^2^(Fo^2^)+(0.0519P)^2^+0.0000P] where P=(Fo^2^+2Fc^2^)/3'
_refine_ls_weighting_scheme calc
_refine_ls_wR_factor_gt 0.0984
_refine_ls_wR_factor_ref 0.1029
_reflns_number_gt 5353
_reflns_number_total 6025
_reflns_threshold_expression >2sigma(I)
_cod_data_source_file c4dt02518k2.cif
_cod_data_source_block 20131230f
_cod_depositor_comments
;
The following automatic conversions were performed:

'_symmetry_cell_setting' value 'Monoclinic' changed to 'monoclinic'
according to
/usr/data/users/saulius/crontab/automatic-downloads/rss-feeds/RSC/lib/dictionaries/cif_core.dic
dictionary named 'cif_core.dic' version 2.4.2 from 2011-04-26.

Automatic conversion script
Id: cif_fix_values 2827 2014-09-09 07:05:25Z andrius 

 Adding full bibliography for 7032733--7032736.cif.
;
_cod_original_sg_symbol_H-M 'P2(1)   '
_cod_database_code 7032733

loop_
_symmetry_equiv_pos_as_xyz
'x, y, z'
'-x, y+1/2, -z'

loop_
_atom_site_label
_atom_site_type_symbol
_atom_site_fract_x
_atom_site_fract_y
_atom_site_fract_z
_atom_site_U_iso_or_equiv
_atom_site_adp_type
_atom_site_occupancy
_atom_site_symmetry_multiplicity
_atom_site_calc_flag
_atom_site_refinement_flags
Ru1 Ru 0.64048(3) 0.91099(3) 0.06274(3) 0.02758(12) Uani 1 1 d .
C1 C 0.6789(5) 1.0715(4) 0.2204(4) 0.0357(12) Uani 1 1 d .
H1 H 0.6764 1.1394 0.2362 0.043 Uiso 1 1 calc R
C2 C 0.6938(5) 1.0019(4) 0.3097(4) 0.0377(12) Uani 1 1 d .
C3 C 0.7038(6) 1.0428(5) 0.4086(4) 0.0524(16) Uani 1 1 d .
H3 H 0.6930 1.1114 0.4158 0.063 Uiso 1 1 calc R
C4 C 0.7297(8) 0.9840(6) 0.4987(6) 0.069(2) Uani 1 1 d .
H4 H 0.7320 1.0119 0.5655 0.083 Uiso 1 1 calc R
C5 C 0.7520(7) 0.8827(6) 0.4861(5) 0.064(2) Uani 1 1 d .
H5 H 0.7729 0.8426 0.5452 0.077 Uiso 1 1 calc R
C6 C 0.7436(6) 0.8404(5) 0.3860(4) 0.0489(15) Uani 1 1 d .
H6 H 0.7606 0.7726 0.3793 0.059 Uiso 1 1 calc R
C7 C 0.7099(4) 0.8981(5) 0.2950(4) 0.0392(13) Uani 1 1 d .
C8 C 0.6726(5) 1.1276(4) 0.0443(4) 0.0406(13) Uani 1 1 d .
H8A H 0.7577 1.1372 0.0296 0.049 Uiso 1 1 calc R
H8B H 0.6432 1.1904 0.0701 0.049 Uiso 1 1 calc R
C9 C 0.5905(5) 1.0967(4) -0.0553(4) 0.0412(13) Uani 1 1 d .
H9A H 0.5040 1.1124 -0.0493 0.049 Uiso 1 1 calc R
H9B H 0.6145 1.1331 -0.1152 0.049 Uiso 1 1 calc R
C10 C 0.5985(6) 0.8494(5) -0.1905(4) 0.0372(14) Uani 1 1 d .
C11 C 0.5909(6) 0.8238(6) -0.2993(5) 0.0558(17) Uani 1 1 d .
H11 H 0.5894 0.8751 -0.3485 0.067 Uiso 1 1 calc R
C12 C 0.5857(6) 0.7279(6) -0.3340(5) 0.0573(17) Uani 1 1 d .
H12 H 0.5817 0.7141 -0.4056 0.069 Uiso 1 1 calc R
C13 C 0.5864(5) 0.6504(5) -0.2613(5) 0.0464(14) Uani 1 1 d .
H13 H 0.5804 0.5844 -0.2847 0.056 Uiso 1 1 calc R
C14 C 0.5959(5) 0.6706(4) -0.1546(4) 0.0392(13) Uani 1 1 d .
H14 H 0.6003 0.6173 -0.1075 0.047 Uiso 1 1 calc R
C15 C 0.5992(4) 0.7692(4) -0.1144(4) 0.0324(12) Uani 1 1 d .
C16 C 0.5955(5) 0.9527(5) -0.1637(5) 0.0396(14) Uani 1 1 d .
H16 H 0.5860 0.9983 -0.2192 0.047 Uiso 1 1 calc R
C17 C 1.0665(5) 0.7365(4) 0.2609(4) 0.0378(12) Uani 1 1 d .
C18 C 1.0265(6) 0.6752(6) 0.3385(5) 0.0555(17) Uani 1 1 d .
H18 H 1.0015 0.7043 0.3985 0.067 Uiso 1 1 calc R
C19 C 1.0233(6) 0.5722(5) 0.3277(5) 0.0589(17) Uani 1 1 d .
H19 H 0.9922 0.5324 0.3779 0.071 Uiso 1 1 calc R
C20 C 1.0666(6) 0.5293(5) 0.2417(5) 0.0535(16) Uani 1 1 d .
H20 H 1.0662 0.4600 0.2346 0.064 Uiso 1 1 calc R
C21 C 1.1101(5) 0.5877(4) 0.1667(5) 0.0444(14) Uani 1 1 d .
H21 H 1.1410 0.5567 0.1103 0.053 Uiso 1 1 calc R
C22 C 1.1096(4) 0.6913(4) 0.1717(4) 0.0338(12) Uani 1 1 d .
C23 C 1.0698(5) 0.8419(4) 0.2784(4) 0.0375(13) Uani 1 1 d .
H23 H 1.0441 0.8646 0.3408 0.045 Uiso 1 1 calc R
C24 C 1.1109(5) 1.0161(4) 0.2428(4) 0.0366(12) Uani 1 1 d .
H24 H 1.1994 1.0340 0.2582 0.044 Uiso 1 1 calc R
C25 C 1.0482(6) 1.0462(5) 0.3389(5) 0.0553(17) Uani 1 1 d .
H25A H 1.0909 1.0146 0.4018 0.066 Uiso 1 1 calc R
H25B H 0.9620 1.0239 0.3296 0.066 Uiso 1 1 calc R
C26 C 1.0534(8) 1.1616(6) 0.3513(6) 0.072(2) Uani 1 1 d .
H26A H 1.0072 1.1812 0.4082 0.086 Uiso 1 1 calc R
H26B H 1.1395 1.1823 0.3702 0.086 Uiso 1 1 calc R
C27 C 0.9992(6) 1.2147(5) 0.2510(5) 0.0566(17) Uani 1 1 d .
H27A H 1.0067 1.2865 0.2613 0.068 Uiso 1 1 calc R
H27B H 0.9111 1.1987 0.2355 0.068 Uiso 1 1 calc R
C28 C 1.0654(5) 1.1843(4) 0.1578(5) 0.0439(14) Uani 1 1 d .
H28A H 1.0265 1.2175 0.0944 0.053 Uiso 1 1 calc R
H28B H 1.1521 1.2051 0.1704 0.053 Uiso 1 1 calc R
C29 C 1.0583(5) 1.0717(4) 0.1426(4) 0.0383(12) Uani 1 1 d .
H29 H 0.9696 1.0542 0.1280 0.046 Uiso 1 1 calc R
C30 C 1.2155(5) 1.0422(4) -0.1028(4) 0.0376(12) Uani 1 1 d .
C31 C 1.2629(5) 1.1110(5) -0.1702(4) 0.0488(15) Uani 1 1 d .
H31 H 1.2632 1.1789 -0.1542 0.059 Uiso 1 1 calc R
C32 C 1.3087(6) 1.0788(5) -0.2598(5) 0.0524(16) Uani 1 1 d .
H32 H 1.3409 1.1246 -0.3040 0.063 Uiso 1 1 calc R
C33 C 1.3066(5) 0.9783(5) -0.2835(5) 0.0507(16) Uani 1 1 d .
H33 H 1.3373 0.9569 -0.3444 0.061 Uiso 1 1 calc R
C34 C 1.2611(4) 0.9093(6) -0.2206(4) 0.0481(12) Uani 1 1 d .
H34 H 1.2608 0.8419 -0.2387 0.058 Uiso 1 1 calc R
C35 C 1.2148(4) 0.9391(4) -0.1290(4) 0.0366(13) Uani 1 1 d .
C36 C 1.1602(5) 1.0821(4) -0.0153(4) 0.0367(12) Uani 1 1 d .
H36 H 1.1524 1.1513 -0.0105 0.044 Uiso 1 1 calc R
C37 C 0.4563(4) 0.9127(5) 0.0964(3) 0.0305(9) Uani 1 1 d .
C38 C 0.8231(4) 0.8928(4) 0.0345(4) 0.0299(12) Uani 1 1 d .
Mn1 Mn 1.13991(6) 0.88204(5) 0.06895(6) 0.0278(2) Uani 1 1 d .
N1 N 0.6691(4) 1.0482(4) 0.1254(3) 0.0298(10) Uani 1 1 d .
N2 N 0.6047(4) 0.9886(3) -0.0710(3) 0.0318(10) Uani 1 1 d .
N3 N 1.1048(3) 0.9082(4) 0.2164(3) 0.0333(8) Uani 1 1 d .
N4 N 1.1207(4) 1.0279(4) 0.0567(3) 0.0333(10) Uani 1 1 d .
N5 N 0.9242(4) 0.8765(3) 0.0252(3) 0.0366(11) Uani 1 1 d .
N6 N 1.3560(3) 0.9067(4) 0.1141(3) 0.0373(9) Uani 1 1 d .
O1 O 0.5983(3) 0.7811(3) -0.0153(3) 0.0347(8) Uani 1 1 d .
O2 O 0.6986(3) 0.8497(3) 0.2046(3) 0.0368(9) Uani 1 1 d .
O3 O 1.1690(3) 0.8690(3) -0.0708(3) 0.0376(9) Uani 1 1 d .
O4 O 1.1500(3) 0.7435(3) 0.0949(3) 0.0379(9) Uani 1 1 d .

loop_
_atom_site_aniso_label
_atom_site_aniso_U_11
_atom_site_aniso_U_22
_atom_site_aniso_U_33
_atom_site_aniso_U_23
_atom_site_aniso_U_13
_atom_site_aniso_U_12
Ru1 0.02293(17) 0.0242(2) 0.03630(19) 0.0025(2) 0.00634(13) -0.0006(2)
C1 0.033(3) 0.023(3) 0.052(3) -0.005(2) 0.008(2) -0.001(2)
C2 0.033(3) 0.035(3) 0.047(3) -0.004(3) 0.013(2) -0.002(2)
C3 0.055(4) 0.054(4) 0.044(3) -0.006(3) -0.008(3) 0.004(3)
C4 0.086(5) 0.067(6) 0.054(4) -0.008(4) 0.005(4) -0.009(4)
C5 0.072(4) 0.072(6) 0.046(3) 0.013(3) -0.002(3) 0.006(3)
C6 0.051(4) 0.054(4) 0.038(3) 0.009(3) -0.011(3) 0.003(3)
C7 0.028(2) 0.047(4) 0.044(3) 0.008(3) 0.008(2) -0.001(3)
C8 0.040(3) 0.027(3) 0.057(3) 0.005(3) 0.018(3) -0.003(2)
C9 0.043(3) 0.034(3) 0.047(3) 0.005(3) 0.007(3) 0.003(2)
C10 0.039(3) 0.041(4) 0.033(3) 0.004(3) 0.010(2) 0.005(2)
C11 0.060(4) 0.059(5) 0.051(3) 0.004(3) 0.016(3) 0.009(3)
C12 0.054(4) 0.066(5) 0.051(4) -0.017(4) 0.004(3) 0.006(3)
C13 0.038(3) 0.044(4) 0.058(4) -0.018(3) 0.011(3) -0.003(2)
C14 0.032(3) 0.033(3) 0.052(3) -0.002(3) 0.003(2) -0.004(2)
C15 0.021(2) 0.030(3) 0.047(3) 0.001(3) 0.008(2) 0.000(2)
C16 0.030(3) 0.043(3) 0.046(3) 0.009(3) 0.010(2) 0.003(2)
C17 0.033(3) 0.039(3) 0.041(3) 0.006(3) 0.007(2) 0.004(2)
C18 0.051(4) 0.066(5) 0.050(4) 0.014(3) 0.011(3) 0.005(3)
C19 0.063(4) 0.049(4) 0.066(4) 0.023(3) 0.013(3) -0.006(3)
C20 0.050(3) 0.034(4) 0.072(4) 0.017(3) -0.008(3) -0.007(3)
C21 0.040(3) 0.032(3) 0.061(4) 0.008(3) 0.007(3) 0.000(2)
C22 0.018(2) 0.034(3) 0.048(3) 0.009(2) 0.001(2) -0.002(2)
C23 0.034(3) 0.046(4) 0.033(3) 0.002(2) 0.008(2) 0.002(2)
C24 0.033(3) 0.030(3) 0.047(3) -0.008(3) 0.005(2) -0.001(2)
C25 0.064(4) 0.050(4) 0.058(4) -0.011(3) 0.031(3) 0.001(3)
C26 0.089(5) 0.045(5) 0.090(5) -0.034(4) 0.051(5) -0.014(4)
C27 0.057(4) 0.036(4) 0.082(5) -0.006(3) 0.028(4) 0.004(3)
C28 0.041(3) 0.028(3) 0.064(4) -0.006(3) 0.012(3) 0.005(2)
C29 0.028(3) 0.034(3) 0.052(3) -0.004(3) 0.004(2) 0.002(2)
C30 0.031(3) 0.040(4) 0.041(3) 0.002(3) 0.001(2) -0.007(2)
C31 0.046(3) 0.047(4) 0.052(3) 0.014(3) 0.001(3) -0.009(3)
C32 0.049(3) 0.048(4) 0.062(4) 0.023(3) 0.014(3) -0.008(3)
C33 0.043(3) 0.064(5) 0.049(3) 0.012(3) 0.022(3) -0.002(3)
C34 0.042(3) 0.051(3) 0.053(3) -0.004(4) 0.015(2) -0.001(4)
C35 0.025(2) 0.040(4) 0.046(3) -0.001(2) 0.009(2) 0.000(2)
C36 0.033(3) 0.031(3) 0.044(3) -0.004(3) -0.001(2) -0.002(2)
C37 0.028(2) 0.024(2) 0.039(2) 0.004(3) 0.0034(18) 0.002(3)
C38 0.025(2) 0.025(3) 0.040(2) 0.000(2) 0.0043(19) -0.004(2)
Mn1 0.0255(4) 0.0211(6) 0.0382(4) -0.0009(3) 0.0093(3) 0.0009(3)
N1 0.026(2) 0.025(3) 0.038(2) 0.001(2) 0.0033(18) -0.0035(18)
N2 0.027(2) 0.026(3) 0.043(3) 0.004(2) 0.007(2) 0.0030(17)
N3 0.0244(16) 0.037(2) 0.0383(19) -0.004(3) 0.0045(15) 0.006(2)
N4 0.027(2) 0.032(3) 0.041(2) -0.001(2) 0.0022(19) 0.0003(18)
N5 0.029(2) 0.037(3) 0.044(2) -0.005(2) 0.0067(19) -0.0014(17)
N6 0.0258(18) 0.035(2) 0.052(2) 0.003(3) 0.0085(17) -0.003(2)
O1 0.0352(19) 0.033(2) 0.036(2) 0.0020(17) 0.0043(16) -0.0023(16)
O2 0.043(2) 0.029(2) 0.0384(19) 0.0013(16) 0.0039(17) 0.0047(16)
O3 0.043(2) 0.029(2) 0.044(2) -0.0025(16) 0.0157(17) -0.0019(16)
O4 0.044(2) 0.029(2) 0.044(2) 0.0006(18) 0.0203(18) 0.0005(17)

loop_
_atom_type_symbol
_atom_type_description
_atom_type_scat_dispersion_real
_atom_type_scat_dispersion_imag
_atom_type_scat_source
C C 0.0033 0.0016 'International Tables Vol C Tables 4.2.6.8 and 6.1.1.4'
H H 0.0000 0.0000 'International Tables Vol C Tables 4.2.6.8 and 6.1.1.4'
N N 0.0061 0.0033 'International Tables Vol C Tables 4.2.6.8 and 6.1.1.4'
O O 0.0106 0.0060 'International Tables Vol C Tables 4.2.6.8 and 6.1.1.4'
Mn Mn 0.3368 0.7283 'International Tables Vol C Tables 4.2.6.8 and 6.1.1.4'
Ru Ru -1.2594 0.8363 'International Tables Vol C Tables 4.2.6.8 and 6.1.1.4'

loop_
_geom_angle_atom_site_label_1
_geom_angle_atom_site_label_2
_geom_angle_atom_site_label_3
_geom_angle
_geom_angle_site_symmetry_1
N2 Ru1 N1 82.57(17) .
N2 Ru1 O2 170.53(17) .
N1 Ru1 O2 89.87(16) .
N2 Ru1 O1 90.93(17) .
N1 Ru1 O1 172.93(17) .
O2 Ru1 O1 96.86(14) .
N2 Ru1 C38 89.66(18) .
N1 Ru1 C38 94.36(18) .
O2 Ru1 C38 85.22(17) .
O1 Ru1 C38 88.37(17) .
N2 Ru1 C37 95.05(17) .
N1 Ru1 C37 90.5(2) .
O2 Ru1 C37 90.69(16) .
O1 Ru1 C37 87.2(2) .
C38 Ru1 C37 173.6(2) .
N1 C1 C2 126.1(5) .
N1 C1 H1 116.9 .
C2 C1 H1 116.9 .
C3 C2 C7 121.2(6) .
C3 C2 C1 117.0(5) .
C7 C2 C1 121.5(5) .
C2 C3 C4 121.5(7) .
C2 C3 H3 119.2 .
C4 C3 H3 119.2 .
C5 C4 C3 118.2(7) .
C5 C4 H4 120.9 .
C3 C4 H4 120.9 .
C4 C5 C6 120.8(7) .
C4 C5 H5 119.6 .
C6 C5 H5 119.6 .
C5 C6 C7 121.3(6) .
C5 C6 H6 119.4 .
C7 C6 H6 119.4 .
O2 C7 C6 116.3(6) .
O2 C7 C2 126.8(5) .
C6 C7 C2 116.8(5) .
N1 C8 C9 109.1(4) .
N1 C8 H8A 109.9 .
C9 C8 H8A 109.9 .
N1 C8 H8B 109.9 .
C9 C8 H8B 109.9 .
H8A C8 H8B 108.3 .
N2 C9 C8 108.9(5) .
N2 C9 H9A 109.9 .
C8 C9 H9A 109.9 .
N2 C9 H9B 109.9 .
C8 C9 H9B 109.9 .
H9A C9 H9B 108.3 .
C16 C10 C11 117.9(6) .
C16 C10 C15 123.6(5) .
C11 C10 C15 118.3(6) .
C12 C11 C10 122.8(6) .
C12 C11 H11 118.6 .
C10 C11 H11 118.6 .
C11 C12 C13 119.2(6) .
C11 C12 H12 120.4 .
C13 C12 H12 120.4 .
C14 C13 C12 120.6(6) .
C14 C13 H13 119.7 .
C12 C13 H13 119.7 .
C13 C14 C15 122.4(6) .
C13 C14 H14 118.8 .
C15 C14 H14 118.8 .
O1 C15 C14 118.2(5) .
O1 C15 C10 125.1(5) .
C14 C15 C10 116.6(5) .
N2 C16 C10 126.1(5) .
N2 C16 H16 117.0 .
C10 C16 H16 117.0 .
C18 C17 C22 119.0(6) .
C18 C17 C23 118.1(6) .
C22 C17 C23 122.8(5) .
C19 C18 C17 121.1(7) .
C19 C18 H18 119.4 .
C17 C18 H18 119.4 .
C20 C19 C18 119.2(6) .
C20 C19 H19 120.4 .
C18 C19 H19 120.4 .
C21 C20 C19 120.5(6) .
C21 C20 H20 119.7 .
C19 C20 H20 119.7 .
C20 C21 C22 122.3(6) .
C20 C21 H21 118.9 .
C22 C21 H21 118.9 .
O4 C22 C21 119.2(5) .
O4 C22 C17 123.1(5) .
C21 C22 C17 117.7(5) .
N3 C23 C17 126.2(5) .
N3 C23 H23 116.9 .
C17 C23 H23 116.9 .
N3 C24 C29 106.3(4) .
N3 C24 C25 115.2(5) .
C29 C24 C25 113.0(5) .
N3 C24 H24 107.3 .
C29 C24 H24 107.3 .
C25 C24 H24 107.3 .
C24 C25 C26 109.2(5) .
C24 C25 H25A 109.8 .
C26 C25 H25A 109.8 .
C24 C25 H25B 109.8 .
C26 C25 H25B 109.8 .
H25A C25 H25B 108.3 .
C27 C26 C25 111.9(6) .
C27 C26 H26A 109.2 .
C25 C26 H26A 109.2 .
C27 C26 H26B 109.2 .
C25 C26 H26B 109.2 .
H26A C26 H26B 107.9 .
C26 C27 C28 111.7(5) .
C26 C27 H27A 109.3 .
C28 C27 H27A 109.3 .
C26 C27 H27B 109.3 .
C28 C27 H27B 109.3 .
H27A C27 H27B 107.9 .
C29 C28 C27 110.1(5) .
C29 C28 H28A 109.6 .
C27 C28 H28A 109.6 .
C29 C28 H28B 109.6 .
C27 C28 H28B 109.6 .
H28A C28 H28B 108.2 .
N4 C29 C28 117.7(5) .
N4 C29 C24 106.0(4) .
C28 C29 C24 111.5(5) .
N4 C29 H29 107.0 .
C28 C29 H29 107.0 .
C24 C29 H29 107.0 .
C31 C30 C35 118.9(5) .
C31 C30 C36 117.2(6) .
C35 C30 C36 123.7(5) .
C32 C31 C30 120.5(6) .
C32 C31 H31 119.7 .
C30 C31 H31 119.7 .
C31 C32 C33 119.4(5) .
C31 C32 H32 120.3 .
C33 C32 H32 120.3 .
C34 C33 C32 121.9(6) .
C34 C33 H33 119.1 .
C32 C33 H33 119.1 .
C33 C34 C35 120.3(7) .
C33 C34 H34 119.9 .
C35 C34 H34 119.9 .
O3 C35 C34 118.0(6) .
O3 C35 C30 122.9(4) .
C34 C35 C30 119.1(6) .
N4 C36 C30 123.9(6) .
N4 C36 H36 118.0 .
C30 C36 H36 118.0 .
N6 C37 Ru1 175.4(6) 1_455
N5 C38 Ru1 174.2(4) .
O3 Mn1 O4 93.69(16) .
O3 Mn1 N4 92.59(17) .
O4 Mn1 N4 173.50(17) .
O3 Mn1 N3 175.1(2) .
O4 Mn1 N3 91.1(2) .
N4 Mn1 N3 82.6(2) .
O3 Mn1 N5 93.17(16) .
O4 Mn1 N5 92.54(16) .
N4 Mn1 N5 85.43(16) .
N3 Mn1 N5 85.68(14) .
O3 Mn1 N6 87.85(15) .
O4 Mn1 N6 93.54(18) .
N4 Mn1 N6 88.37(18) .
N3 Mn1 N6 92.78(14) .
N5 Mn1 N6 173.75(18) .
C1 N1 C8 119.8(5) .
C1 N1 Ru1 127.3(4) .
C8 N1 Ru1 112.9(3) .
C16 N2 C9 120.1(5) .
C16 N2 Ru1 126.0(4) .
C9 N2 Ru1 113.9(3) .
C23 N3 C24 122.8(5) .
C23 N3 Mn1 124.8(4) .
C24 N3 Mn1 112.1(3) .
C36 N4 C29 122.3(5) .
C36 N4 Mn1 125.0(4) .
C29 N4 Mn1 112.6(3) .
C38 N5 Mn1 156.4(4) .
C37 N6 Mn1 154.3(4) 1_655
C15 O1 Ru1 124.4(3) .
C7 O2 Ru1 125.0(4) .
C35 O3 Mn1 126.3(3) .
C22 O4 Mn1 129.2(4) .

loop_
_geom_bond_atom_site_label_1
_geom_bond_atom_site_label_2
_geom_bond_distance
_geom_bond_site_symmetry_2
Ru1 N2 1.994(4) .
Ru1 N1 2.008(5) .
Ru1 O2 2.015(4) .
Ru1 O1 2.023(4) .
Ru1 C38 2.066(4) .
Ru1 C37 2.091(4) .
C1 N1 1.245(7) .
C1 C2 1.464(8) .
C1 H1 0.9300 .
C2 C3 1.369(8) .
C2 C7 1.412(9) .
C3 C4 1.392(9) .
C3 H3 0.9300 .
C4 C5 1.386(11) .
C4 H4 0.9300 .
C5 C6 1.391(9) .
C5 H5 0.9300 .
C6 C7 1.403(8) .
C6 H6 0.9300 .
C7 O2 1.317(6) .
C8 N1 1.488(7) .
C8 C9 1.511(8) .
C8 H8A 0.9700 .
C8 H8B 0.9700 .
C9 N2 1.469(7) .
C9 H9A 0.9700 .
C9 H9B 0.9700 .
C10 C16 1.423(8) .
C10 C11 1.424(8) .
C10 C15 1.447(8) .
C11 C12 1.354(10) .
C11 H11 0.9300 .
C12 C13 1.391(9) .
C12 H12 0.9300 .
C13 C14 1.381(8) .
C13 H13 0.9300 .
C14 C15 1.412(8) .
C14 H14 0.9300 .
C15 O1 1.278(6) .
C16 N2 1.271(7) .
C16 H16 0.9300 .
C17 C18 1.398(8) .
C17 C22 1.422(7) .
C17 C23 1.424(8) .
C18 C19 1.383(10) .
C18 H18 0.9300 .
C19 C20 1.374(9) .
C19 H19 0.9300 .
C20 C21 1.366(8) .
C20 H20 0.9300 .
C21 C22 1.385(8) .
C21 H21 0.9300 .
C22 O4 1.323(6) .
C23 N3 1.278(7) .
C23 H23 0.9300 .
C24 N3 1.480(8) .
C24 C29 1.525(8) .
C24 C25 1.532(7) .
C24 H24 0.9800 .
C25 C26 1.550(9) .
C25 H25A 0.9700 .
C25 H25B 0.9700 .
C26 C27 1.515(11) .
C26 H26A 0.9700 .
C26 H26B 0.9700 .
C27 C28 1.522(8) .
C27 H27A 0.9700 .
C27 H27B 0.9700 .
C28 C29 1.518(8) .
C28 H28A 0.9700 .
C28 H28B 0.9700 .
C29 N4 1.483(7) .
C29 H29 0.9800 .
C30 C31 1.402(7) .
C30 C35 1.415(8) .
C30 C36 1.438(7) .
C31 C32 1.375(9) .
C31 H31 0.9300 .
C32 C33 1.376(9) .
C32 H32 0.9300 .
C33 C34 1.357(9) .
C33 H33 0.9300 .
C34 C35 1.391(7) .
C34 H34 0.9300 .
C35 O3 1.331(6) .
C36 N4 1.286(7) .
C36 H36 0.9300 .
C37 N6 1.138(5) 1_455
C38 N5 1.135(6) .
Mn1 O3 1.863(4) .
Mn1 O4 1.880(4) .
Mn1 N4 1.963(5) .
Mn1 N3 2.002(4) .
Mn1 N5 2.325(4) .
Mn1 N6 2.354(4) .
N6 C37 1.138(5) 1_655

loop_
_geom_torsion_atom_site_label_1
_geom_torsion_atom_site_label_2
_geom_torsion_atom_site_label_3
_geom_torsion_atom_site_label_4
_geom_torsion
_geom_torsion_site_symmetry_4
N1 C1 C2 C3 179.5(5) .
N1 C1 C2 C7 5.8(8) .
C7 C2 C3 C4 -0.2(9) .
C1 C2 C3 C4 -174.0(6) .
C2 C3 C4 C5 3.4(11) .
C3 C4 C5 C6 -2.6(12) .
C4 C5 C6 C7 -1.3(11) .
C5 C6 C7 O2 -176.7(6) .
C5 C6 C7 C2 4.4(9) .
C3 C2 C7 O2 177.6(5) .
C1 C2 C7 O2 -8.9(8) .
C3 C2 C7 C6 -3.6(8) .
C1 C2 C7 C6 169.9(5) .
N1 C8 C9 N2 -38.6(6) .
C16 C10 C11 C12 -176.1(6) .
C15 C10 C11 C12 -0.8(9) .
C10 C11 C12 C13 0.8(10) .
C11 C12 C13 C14 -1.9(9) .
C12 C13 C14 C15 3.1(8) .
C13 C14 C15 O1 174.6(5) .
C13 C14 C15 C10 -3.1(7) .
C16 C10 C15 O1 -0.6(9) .
C11 C10 C15 O1 -175.7(5) .
C16 C10 C15 C14 176.9(5) .
C11 C10 C15 C14 1.8(8) .
C11 C10 C16 N2 -178.0(5) .
C15 C10 C16 N2 6.9(10) .
C22 C17 C18 C19 -2.7(9) .
C23 C17 C18 C19 -178.7(6) .
C17 C18 C19 C20 3.5(10) .
C18 C19 C20 C21 -1.3(10) .
C19 C20 C21 C22 -1.8(9) .
C20 C21 C22 O4 -178.2(5) .
C20 C21 C22 C17 2.5(8) .
C18 C17 C22 O4 -179.5(5) .
C23 C17 C22 O4 -3.8(8) .
C18 C17 C22 C21 -0.2(7) .
C23 C17 C22 C21 175.5(5) .
C18 C17 C23 N3 179.4(5) .
C22 C17 C23 N3 3.6(8) .
N3 C24 C25 C26 -175.7(5) .
C29 C24 C25 C26 -53.2(7) .
C24 C25 C26 C27 53.8(7) .
C25 C26 C27 C28 -57.1(7) .
C26 C27 C28 C29 57.1(7) .
C27 C28 C29 N4 -178.5(5) .
C27 C28 C29 C24 -55.7(6) .
N3 C24 C29 N4 -47.9(5) .
C25 C24 C29 N4 -175.3(4) .
N3 C24 C29 C28 -177.2(4) .
C25 C24 C29 C28 55.4(6) .
C35 C30 C31 C32 -0.6(8) .
C36 C30 C31 C32 -175.2(5) .
C30 C31 C32 C33 0.7(9) .
C31 C32 C33 C34 -0.4(9) .
C32 C33 C34 C35 -0.1(9) .
C33 C34 C35 O3 178.8(5) .
C33 C34 C35 C30 0.2(8) .
C31 C30 C35 O3 -178.4(5) .
C36 C30 C35 O3 -4.2(8) .
C31 C30 C35 C34 0.1(7) .
C36 C30 C35 C34 174.3(5) .
C31 C30 C36 N4 -175.1(5) .
C35 C30 C36 N4 10.6(8) .
N2 Ru1 C37 N6 116(5) 1_455
N1 Ru1 C37 N6 -161(5) 1_455
O2 Ru1 C37 N6 -72(5) 1_455
O1 Ru1 C37 N6 25(5) 1_455
C38 Ru1 C37 N6 -21(6) 1_455
N2 Ru1 C38 N5 -164(4) .
N1 Ru1 C38 N5 114(4) .
O2 Ru1 C38 N5 24(4) .
O1 Ru1 C38 N5 -73(4) .
C37 Ru1 C38 N5 -26(5) .
C2 C1 N1 C8 -171.3(5) .
C2 C1 N1 Ru1 11.6(8) .
C9 C8 N1 C1 -147.7(5) .
C9 C8 N1 Ru1 29.8(5) .
N2 Ru1 N1 C1 166.9(5) .
O2 Ru1 N1 C1 -18.8(4) .
O1 Ru1 N1 C1 143.4(11) .
C38 Ru1 N1 C1 -104.0(5) .
C37 Ru1 N1 C1 71.8(4) .
N2 Ru1 N1 C8 -10.4(3) .
O2 Ru1 N1 C8 163.9(3) .
O1 Ru1 N1 C8 -33.8(14) .
C38 Ru1 N1 C8 78.7(3) .
C37 Ru1 N1 C8 -105.4(3) .
C10 C16 N2 C9 -175.4(6) .
C10 C16 N2 Ru1 5.7(9) .
C8 C9 N2 C16 -147.8(5) .
C8 C9 N2 Ru1 31.3(5) .
N1 Ru1 N2 C16 166.9(5) .
O2 Ru1 N2 C16 129.6(9) .
O1 Ru1 N2 C16 -15.9(4) .
C38 Ru1 N2 C16 72.4(5) .
C37 Ru1 N2 C16 -103.2(5) .
N1 Ru1 N2 C9 -12.1(3) .
O2 Ru1 N2 C9 -49.4(11) .
O1 Ru1 N2 C9 165.1(3) .
C38 Ru1 N2 C9 -106.6(4) .
C37 Ru1 N2 C9 77.7(4) .
C17 C23 N3 C24 -177.1(5) .
C17 C23 N3 Mn1 9.5(7) .
C29 C24 N3 C23 -137.9(5) .
C25 C24 N3 C23 -11.8(7) .
C29 C24 N3 Mn1 36.3(4) .
C25 C24 N3 Mn1 162.3(4) .
O3 Mn1 N3 C23 152.6(17) .
O4 Mn1 N3 C23 -16.4(4) .
N4 Mn1 N3 C23 162.0(4) .
N5 Mn1 N3 C23 76.0(4) .
N6 Mn1 N3 C23 -110.0(4) .
O3 Mn1 N3 C24 -21.4(19) .
O4 Mn1 N3 C24 169.6(3) .
N4 Mn1 N3 C24 -12.0(3) .
N5 Mn1 N3 C24 -98.0(3) .
N6 Mn1 N3 C24 76.0(3) .
C30 C36 N4 C29 -176.8(5) .
C30 C36 N4 Mn1 5.3(7) .
C28 C29 N4 C36 -12.6(7) .
C24 C29 N4 C36 -138.2(5) .
C28 C29 N4 Mn1 165.6(4) .
C24 C29 N4 Mn1 40.0(5) .
O3 Mn1 N4 C36 -19.1(4) .
O4 Mn1 N4 C36 175.9(14) .
N3 Mn1 N4 C36 161.7(4) .
N5 Mn1 N4 C36 -112.1(4) .
N6 Mn1 N4 C36 68.7(4) .
O3 Mn1 N4 C29 162.8(3) .
O4 Mn1 N4 C29 -2.2(17) .
N3 Mn1 N4 C29 -16.4(3) .
N5 Mn1 N4 C29 69.8(3) .
N6 Mn1 N4 C29 -109.4(3) .
Ru1 C38 N5 Mn1 -79(5) .
O3 Mn1 N5 C38 -152.0(10) .
O4 Mn1 N5 C38 114.2(10) .
N4 Mn1 N5 C38 -59.6(10) .
N3 Mn1 N5 C38 23.3(10) .
N6 Mn1 N5 C38 -52.7(19) .
O3 Mn1 N6 C37 -1.9(12) 1_655
O4 Mn1 N6 C37 91.7(12) 1_655
N4 Mn1 N6 C37 -94.5(12) 1_655
N3 Mn1 N6 C37 -177.0(12) 1_655
N5 Mn1 N6 C37 -101.4(17) 1_655
C14 C15 O1 Ru1 165.9(3) .
C10 C15 O1 Ru1 -16.7(7) .
N2 Ru1 O1 C15 21.2(4) .
N1 Ru1 O1 C15 44.4(14) .
O2 Ru1 O1 C15 -153.5(4) .
C38 Ru1 O1 C15 -68.5(4) .
C37 Ru1 O1 C15 116.2(4) .
C6 C7 O2 Ru1 175.7(4) .
C2 C7 O2 Ru1 -5.5(7) .
N2 Ru1 O2 C7 52.4(11) .
N1 Ru1 O2 C7 15.5(4) .
O1 Ru1 O2 C7 -162.3(4) .
C38 Ru1 O2 C7 109.9(4) .
C37 Ru1 O2 C7 -75.0(4) .
C34 C35 O3 Mn1 163.2(4) .
C30 C35 O3 Mn1 -18.3(7) .
O4 Mn1 O3 C35 -156.2(4) .
N4 Mn1 O3 C35 25.5(4) .
N3 Mn1 O3 C35 35(2) .
N5 Mn1 O3 C35 111.1(4) .
N6 Mn1 O3 C35 -62.8(4) .
C21 C22 O4 Mn1 170.3(4) .
C17 C22 O4 Mn1 -10.5(7) .
O3 Mn1 O4 C22 -161.9(4) .
N4 Mn1 O4 C22 3.1(18) .
N3 Mn1 O4 C22 17.2(4) .
N5 Mn1 O4 C22 -68.6(4) .
N6 Mn1 O4 C22 110.0(4) .

loop_
_platon_squeeze_void_nr
_platon_squeeze_void_average_x
_platon_squeeze_void_average_y
_platon_squeeze_void_average_z
_platon_squeeze_void_volume
_platon_squeeze_void_count_electrons
_platon_squeeze_void_content
1 0.500 0.604 0.500 350 60 ' '
